data_7123563
loop_
_publ_author_name
'Liu, Jiao'
'Fang, Hao'
'Cheng, Rui'
'Wang, Zhishuo'
'Yang, Yudong'
'You, Jingsong'

_publ_section_title
;
 Cascade intramolecular imidoylation and C&#x2212;H activation/annulat-ion
 of benzimidoyl chlorides with alkynes: one-pot synthesis of
 7H-dibenzo[de,h]quinoline analogues
;
_journal_name_full 'Chemical Communications'
_journal_paper_doi 10.1039/C9CC03400E
_journal_year 2019
_chemical_formula_moiety 'C28 H19 N O'
_chemical_formula_sum 'C28 H19 N O'
_chemical_formula_weight 385.44
_space_group_crystal_system monoclinic
_space_group_IT_number 14
_space_group_name_Hall '-P 2yn'
_space_group_name_H-M_alt 'P 1 21/n 1'
_symmetry_space_group_name_Hall '-P 2yn'
_symmetry_space_group_name_H-M 'P 1 21/n 1'
_atom_sites_solution_hydrogens geom
_atom_sites_solution_primary direct
_audit_creation_date 2019-05-01
_audit_creation_method
;
Olex2 1.2
(compiled 2018.05.29 svn.r3508 for OlexSys, GUI svn.r5506)
;
_audit_update_record
;
2019-05-01 deposited with the CCDC.    2019-05-28 downloaded from the CCDC.
;
_cell_angle_alpha 90
_cell_angle_beta 108.897(6)
_cell_angle_gamma 90
_cell_formula_units_Z 4
_cell_length_a 13.0456(8)
_cell_length_b 8.3661(4)
_cell_length_c 19.3519(10)
_cell_measurement_reflns_used 3349
_cell_measurement_temperature 295.50(11)
_cell_measurement_theta_max 71.3720
_cell_measurement_theta_min 4.8300
_cell_volume 1998.2(2)
_computing_cell_refinement 'CrysAlisPro 1.171.39.46e (Rigaku OD, 2018)'
_computing_data_collection 'CrysAlisPro 1.171.39.46e (Rigaku OD, 2018)'
_computing_data_reduction 'CrysAlisPro 1.171.39.46e (Rigaku OD, 2018)'
_computing_molecular_graphics 'Olex2 (Dolomanov et al., 2009)'
_computing_publication_material 'Olex2 (Dolomanov et al., 2009)'
_computing_structure_refinement 'ShelXL (Sheldrick, 2015)'
_computing_structure_solution 'ShelXT (Sheldrick, 2015)'
_diffrn_ambient_environment air
_diffrn_ambient_temperature 295.50(11)
_diffrn_detector 'CCD plate'
_diffrn_detector_area_resol_mean 15.9595
_diffrn_detector_type EosS2
_diffrn_measured_fraction_theta_full 0.998
_diffrn_measured_fraction_theta_max 0.982
_diffrn_measurement_details
;
List of Runs (angles in degrees, time in seconds):

  # Type    Start    End  Width  t~exp~   \w     \q     \k     \f   Frames
#--------------------------------------------------------------------------
  1  \w   -105.00  34.00   1.00    1.00    --  -35.54   0.00  60.00  139
  2  \w   -103.00 -19.00   1.00    1.00    --  -35.54 -57.00-150.00   84
  3  \w     23.00  89.00   1.00    1.00    --   35.54-125.00 -30.00   66
  4  \w     23.00  89.00   1.00    1.00    --   35.54-125.00-150.00   66
  5  \w     89.00 175.00   1.00    1.00    --  106.21  45.00   0.00   86
  6  \w     37.00 109.00   1.00    1.00    --  106.21 -94.00  60.00   72
  7  \w     38.00 124.00   1.00    1.00    --  106.21 -45.00-180.00   86
  8  \w     57.00 150.00   1.00    1.00    --  106.21 178.00   0.00   93
  9  \w     57.00 150.00   1.00    1.00    --  106.21 178.00  60.00   93
 10  \w     68.00 177.00   1.00    1.00    --  106.21  15.00 -60.00  109
 11  \w     39.00 124.00   1.00    1.00    --  106.21 -61.00  90.00   85
 12  \w   -103.00  -9.00   1.00    1.00    --  -35.54 -77.00 -30.00   94
 13  \w    -62.00  32.00   1.00    1.00    --  -35.54  77.00  90.00   94
 14  \w   -103.00  -9.00   1.00    1.00    --  -35.54 -77.00  60.00   94
 15  \w     89.00 144.00   1.00    1.00    --  106.21  45.00-180.00   55
;
_diffrn_measurement_device 'four-circle diffractometer'
_diffrn_measurement_device_type 'New Gemini, Dual, Cu at home/near, EosS2'
_diffrn_measurement_method '\w scans'
_diffrn_orient_matrix_type 'CrysAlisPro convention (1999,Acta A55,543-557)'
_diffrn_orient_matrix_UB_11 0.0804005000
_diffrn_orient_matrix_UB_12 0.0088103000
_diffrn_orient_matrix_UB_13 -0.0432241000
_diffrn_orient_matrix_UB_21 -0.0920712000
_diffrn_orient_matrix_UB_22 0.0555655000
_diffrn_orient_matrix_UB_23 -0.0681666000
_diffrn_orient_matrix_UB_31 0.0251831000
_diffrn_orient_matrix_UB_32 0.1753991000
_diffrn_orient_matrix_UB_33 0.0236875000
_diffrn_radiation_monochromator graphite
_diffrn_radiation_probe x-ray
_diffrn_radiation_type CuK\a
_diffrn_radiation_wavelength 1.54184
_diffrn_reflns_av_R_equivalents 0.0487
_diffrn_reflns_av_unetI/netI 0.0428
_diffrn_reflns_Laue_measured_fraction_full 0.998
_diffrn_reflns_Laue_measured_fraction_max 0.982
_diffrn_reflns_limit_h_max 16
_diffrn_reflns_limit_h_min -15
_diffrn_reflns_limit_k_max 10
_diffrn_reflns_limit_k_min -8
_diffrn_reflns_limit_l_max 23
_diffrn_reflns_limit_l_min -23
_diffrn_reflns_number 9960
_diffrn_reflns_point_group_measured_fraction_full 0.998
_diffrn_reflns_point_group_measured_fraction_max 0.982
_diffrn_reflns_theta_full 67.684
_diffrn_reflns_theta_max 71.473
_diffrn_reflns_theta_min 4.831
_diffrn_source 'fine-focus sealed X-ray tube'
_diffrn_source_type 'Enhance (Cu) X-ray Source'
_exptl_absorpt_coefficient_mu 0.602
_exptl_absorpt_correction_T_max 1.00000
_exptl_absorpt_correction_T_min 0.46682
_exptl_absorpt_correction_type multi-scan
_exptl_absorpt_process_details
;
CrysAlisPro 1.171.39.46e (Rigaku Oxford Diffraction, 2018)
Empirical absorption correction using spherical harmonics,
 implemented in SCALE3 ABSPACK scaling algorithm.
;
_exptl_crystal_colour 'clear light colourless'
_exptl_crystal_colour_lustre clear
_exptl_crystal_colour_modifier light
_exptl_crystal_colour_primary colourless
_exptl_crystal_density_diffrn 1.281
_exptl_crystal_description plate
_exptl_crystal_F_000 808
_exptl_crystal_size_max 0.4
_exptl_crystal_size_mid 0.4
_exptl_crystal_size_min 0.3
_refine_diff_density_max 0.285
_refine_diff_density_min -0.507
_refine_diff_density_rms 0.115
_refine_ls_extinction_method none
_refine_ls_goodness_of_fit_ref 1.087
_refine_ls_hydrogen_treatment constr
_refine_ls_matrix_type full
_refine_ls_number_parameters 272
_refine_ls_number_reflns 3811
_refine_ls_number_restraints 0
_refine_ls_restrained_S_all 1.087
_refine_ls_R_factor_all 0.0948
_refine_ls_R_factor_gt 0.0797
_refine_ls_shift/su_max 0.000
_refine_ls_shift/su_mean 0.000
_refine_ls_structure_factor_coef Fsqd
_refine_ls_weighting_details 'w=1/[\s^2^(Fo^2^)+(0.1481P)^2^] where P=(Fo^2^+2Fc^2^)/3'
_refine_ls_weighting_scheme calc
_refine_ls_wR_factor_gt 0.2040
_refine_ls_wR_factor_ref 0.2282
_reflns_Friedel_coverage 0.000
_reflns_number_gt 2888
_reflns_number_total 3811
_reflns_threshold_expression 'I > 2\s(I)'
_cod_data_source_file c9cc03400e2.cif
_cod_data_source_block yjs-lj-3e
_cod_original_cell_volume 1998.3(2)
_cod_database_code 7123563
_shelx_shelxl_version_number 2014/7
_shelx_space_group_comment
;
The symmetry employed for this shelxl refinement is uniquely defined
by the following loop, which should always be used as a source of
symmetry information in preference to the above space-group names.
They are only intended as comments.
;
_reflns_odcompleteness_completeness 99.79
_reflns_odcompleteness_iscentric 1
_reflns_odcompleteness_theta 66.97
_olex2_refinement_description
;
1. Fixed Uiso
 At 1.2 times of:
  All C(H) groups
 At 1.5 times of:
  All C(H,H,H) groups
2.a Aromatic/amide H refined with riding coordinates:
 C00B(H00B), C00C(H00C), C00D(H00D), C00E(H00E), C00H(H00H), C00I(H00I),
 C00J(H00J), C00L(H00L), C00M(H00M), C00N(H00N), C00O(H00O), C00P(H00P),
 C00Q(H00Q), C00R(H00R), C00S(H00S), C00T(H00T)
2.b Idealised Me refined as rotating group:
 C00U(H00A,H00F,H00G)
;
_olex2_submission_special_instructions 'No special instructions were received'
_oxdiff_exptl_absorpt_empirical_details
;
Empirical correction (ABSPACK) includes:
- Absorption correction using spherical harmonics
- Frame scaling
- Detector area scaling
;
_oxdiff_exptl_absorpt_empirical_full_max 2.572
_oxdiff_exptl_absorpt_empirical_full_min 0.549

loop_
_space_group_symop_operation_xyz
'x, y, z'
'-x+1/2, y+1/2, -z+1/2'
'-x, -y, -z'
'x-1/2, -y-1/2, z-1/2'

loop_
_atom_site_label
_atom_site_type_symbol
_atom_site_fract_x
_atom_site_fract_y
_atom_site_fract_z
_atom_site_U_iso_or_equiv
_atom_site_adp_type
_atom_site_occupancy
_atom_site_site_symmetry_order
_atom_site_calc_flag
_atom_site_refinement_flags_posn
O001 O 0.46337(15) 0.3059(2) 0.22790(9) 0.0639(5) Uani 1 1 d .
N002 N 0.40223(13) 0.63567(19) 0.37096(9) 0.0434(4) Uani 1 1 d .
C003 C 0.32410(15) 0.3186(2) 0.36755(10) 0.0427(5) Uani 1 1 d .
C004 C 0.30223(15) 0.4363(2) 0.41447(9) 0.0413(5) Uani 1 1 d .
C005 C 0.31996(16) 0.7219(2) 0.45864(10) 0.0433(5) Uani 1 1 d .
C006 C 0.42066(15) 0.5280(2) 0.32687(10) 0.0418(5) Uani 1 1 d .
C007 C 0.23937(16) 0.3948(2) 0.46390(10) 0.0430(5) Uani 1 1 d .
C008 C 0.38405(15) 0.3685(2) 0.32192(10) 0.0427(5) Uani 1 1 d .
C009 C 0.48438(15) 0.5736(3) 0.27944(10) 0.0453(5) Uani 1 1 d .
C00A C 0.34121(14) 0.5903(2) 0.41343(10) 0.0420(5) Uani 1 1 d .
C00B C 0.28451(17) 0.4126(3) 0.53908(11) 0.0505(5) Uani 1 1 d .
H00B H 0.3570 0.4410 0.5593 0.061 Uiso 1 1 calc R
C00C C 0.52739(16) 0.7262(3) 0.28056(11) 0.0493(5) Uani 1 1 d .
H00C H 0.5152 0.8028 0.3118 0.059 Uiso 1 1 calc R
C00D C 0.29298(18) 0.1556(2) 0.36453(11) 0.0519(5) Uani 1 1 d .
H00D H 0.2558 0.1183 0.3950 0.062 Uiso 1 1 calc R
C00E C 0.13241(17) 0.3446(3) 0.43572(12) 0.0550(6) Uani 1 1 d .
H00E H 0.1019 0.3268 0.3858 0.066 Uiso 1 1 calc R
C00F C 0.50210(17) 0.4598(3) 0.23238(11) 0.0539(5) Uani 1 1 d .
C00G C 0.40570(17) 0.2592(3) 0.27354(11) 0.0504(5) Uani 1 1 d .
C00H C 0.40621(19) 0.8078(3) 0.50431(12) 0.0569(6) Uani 1 1 d .
H00H H 0.4765 0.7830 0.5061 0.068 Uiso 1 1 calc R
C00I C 0.3172(2) 0.0532(3) 0.31712(13) 0.0597(6) Uani 1 1 d .
H00I H 0.2962 -0.0532 0.3161 0.072 Uiso 1 1 calc R
C00J C 0.21566(18) 0.7646(3) 0.45478(13) 0.0547(5) Uani 1 1 d .
H00J H 0.1568 0.7097 0.4237 0.066 Uiso 1 1 calc R
C00K C 0.58826(17) 0.7665(3) 0.23591(12) 0.0576(6) Uani 1 1 d .
C00L C 0.3729(2) 0.1033(3) 0.27001(12) 0.0582(6) Uani 1 1 d .
H00L H 0.3872 0.0325 0.2372 0.070 Uiso 1 1 calc R
C00M C 0.2225(2) 0.3884(3) 0.58413(12) 0.0589(6) Uani 1 1 d .
H00M H 0.2531 0.4028 0.6343 0.071 Uiso 1 1 calc R
C00N C 0.2851(3) 0.9702(3) 0.54353(15) 0.0720(8) Uani 1 1 d .
H00N H 0.2734 1.0524 0.5725 0.086 Uiso 1 1 calc R
C00O C 0.07053(19) 0.3208(3) 0.48108(15) 0.0638(6) Uani 1 1 d .
H00O H -0.0016 0.2898 0.4615 0.077 Uiso 1 1 calc R
C00P C 0.1987(2) 0.8894(3) 0.49727(15) 0.0673(7) Uani 1 1 d .
H00P H 0.1285 0.9180 0.4943 0.081 Uiso 1 1 calc R
C00Q C 0.1163(2) 0.3433(3) 0.55526(14) 0.0639(6) Uani 1 1 d .
H00Q H 0.0749 0.3278 0.5858 0.077 Uiso 1 1 calc R
C00R C 0.60481(19) 0.6500(4) 0.18975(13) 0.0669(7) Uani 1 1 d .
H00R H 0.6455 0.6748 0.1596 0.080 Uiso 1 1 calc R
C00S C 0.5627(2) 0.4985(4) 0.18728(13) 0.0672(7) Uani 1 1 d .
H00S H 0.5747 0.4225 0.1557 0.081 Uiso 1 1 calc R
C00T C 0.3887(2) 0.9303(3) 0.54729(14) 0.0717(7) Uani 1 1 d .
H00T H 0.4473 0.9855 0.5787 0.086 Uiso 1 1 calc R
C00U C 0.6340(2) 0.9324(4) 0.23790(16) 0.0822(8) Uani 1 1 d .
H00A H 0.5844 0.9970 0.2010 0.123 Uiso 1 1 calc GR
H00F H 0.7021 0.9269 0.2289 0.123 Uiso 1 1 calc GR
H00G H 0.6447 0.9791 0.2850 0.123 Uiso 1 1 calc GR

loop_
_atom_site_aniso_label
_atom_site_aniso_U_11
_atom_site_aniso_U_22
_atom_site_aniso_U_33
_atom_site_aniso_U_23
_atom_site_aniso_U_13
_atom_site_aniso_U_12
O001 0.0779(11) 0.0613(10) 0.0612(9) -0.0080(8) 0.0346(8) 0.0087(8)
N002 0.0417(8) 0.0432(9) 0.0479(8) -0.0024(7) 0.0180(7) -0.0039(7)
C003 0.0402(9) 0.0413(10) 0.0416(9) 0.0020(8) 0.0064(7) 0.0014(8)
C004 0.0372(9) 0.0419(10) 0.0413(9) 0.0016(8) 0.0081(7) -0.0003(8)
C005 0.0487(10) 0.0391(10) 0.0452(9) 0.0013(8) 0.0194(8) -0.0032(8)
C006 0.0372(9) 0.0449(10) 0.0419(9) -0.0006(8) 0.0107(7) 0.0036(8)
C007 0.0445(10) 0.0381(10) 0.0458(10) 0.0031(8) 0.0139(8) 0.0008(8)
C008 0.0413(9) 0.0436(10) 0.0395(9) 0.0007(8) 0.0077(7) 0.0044(8)
C009 0.0379(9) 0.0549(12) 0.0425(9) 0.0028(8) 0.0122(7) 0.0073(8)
C00A 0.0369(9) 0.0464(11) 0.0423(9) -0.0008(8) 0.0124(7) -0.0018(7)
C00B 0.0479(11) 0.0523(12) 0.0498(11) 0.0018(9) 0.0139(8) 0.0051(9)
C00C 0.0403(10) 0.0623(13) 0.0462(10) 0.0042(9) 0.0151(8) 0.0004(9)
C00D 0.0549(12) 0.0444(11) 0.0507(11) 0.0015(9) 0.0092(9) -0.0029(9)
C00E 0.0494(11) 0.0598(13) 0.0547(11) 0.0027(10) 0.0152(9) -0.0095(10)
C00F 0.0513(12) 0.0639(14) 0.0480(11) 0.0029(10) 0.0181(9) 0.0105(10)
C00G 0.0514(11) 0.0516(12) 0.0448(10) -0.0026(9) 0.0109(8) 0.0088(9)
C00H 0.0551(12) 0.0578(13) 0.0552(11) -0.0069(10) 0.0143(9) -0.0027(10)
C00I 0.0666(14) 0.0421(11) 0.0605(13) -0.0048(9) 0.0069(10) -0.0020(10)
C00J 0.0557(12) 0.0451(11) 0.0707(13) -0.0009(10) 0.0306(10) -0.0013(9)
C00K 0.0408(10) 0.0817(16) 0.0515(11) 0.0161(11) 0.0167(9) 0.0030(10)
C00L 0.0663(14) 0.0469(12) 0.0549(12) -0.0103(10) 0.0107(10) 0.0084(10)
C00M 0.0681(14) 0.0626(14) 0.0509(11) 0.0054(10) 0.0261(10) 0.0123(11)
C00N 0.112(2) 0.0480(13) 0.0700(15) -0.0084(11) 0.0484(15) 0.0046(14)
C00O 0.0503(12) 0.0677(15) 0.0777(15) 0.0029(12) 0.0264(11) -0.0087(11)
C00P 0.0787(16) 0.0540(13) 0.0880(17) 0.0043(12) 0.0529(14) 0.0111(12)
C00Q 0.0720(15) 0.0602(14) 0.0745(15) 0.0124(11) 0.0445(13) 0.0085(12)
C00R 0.0527(12) 0.098(2) 0.0574(12) 0.0179(13) 0.0282(10) 0.0124(13)
C00S 0.0675(14) 0.0855(18) 0.0582(13) 0.0030(12) 0.0337(11) 0.0189(13)
C00T 0.0897(19) 0.0605(15) 0.0593(13) -0.0184(11) 0.0165(12) -0.0045(13)
C00U 0.0717(16) 0.104(2) 0.0803(17) 0.0150(16) 0.0367(14) -0.0197(16)

loop_
_atom_type_symbol
_atom_type_description
_atom_type_scat_dispersion_real
_atom_type_scat_dispersion_imag
_atom_type_scat_source
C C 0.0181 0.0091 'International Tables Vol C Tables 4.2.6.8 and 6.1.1.4'
H H 0.0000 0.0000 'International Tables Vol C Tables 4.2.6.8 and 6.1.1.4'
N N 0.0311 0.0180 'International Tables Vol C Tables 4.2.6.8 and 6.1.1.4'
O O 0.0492 0.0322 'International Tables Vol C Tables 4.2.6.8 and 6.1.1.4'

loop_
_geom_angle_atom_site_label_1
_geom_angle_atom_site_label_2
_geom_angle_atom_site_label_3
_geom_angle
C00F O001 C00G 119.13(17)
C006 N002 C00A 117.58(17)
C008 C003 C004 117.12(18)
C00D C003 C004 125.11(19)
C00D C003 C008 117.75(19)
C003 C004 C007 120.81(17)
C00A C004 C003 118.76(18)
C00A C004 C007 120.42(17)
C00H C005 C00A 119.45(18)
C00J C005 C00A 121.75(18)
C00J C005 C00H 118.8(2)
N002 C006 C008 124.29(18)
N002 C006 C009 118.98(18)
C008 C006 C009 116.72(18)
C00B C007 C004 120.86(17)
C00E C007 C004 120.71(17)
C00E C007 C00B 118.36(19)
C006 C008 C003 118.64(18)
C00G C008 C003 119.64(19)
C00G C008 C006 121.73(19)
C00C C009 C006 122.25(19)
C00F C009 C006 118.6(2)
C00F C009 C00C 119.19(19)
N002 C00A C004 123.54(18)
N002 C00A C005 113.77(16)
C004 C00A C005 122.69(17)
C007 C00B H00B 119.7
C00M C00B C007 120.5(2)
C00M C00B H00B 119.7
C009 C00C H00C 119.3
C00K C00C C009 121.4(2)
C00K C00C H00C 119.3
C003 C00D H00D 119.8
C00I C00D C003 120.3(2)
C00I C00D H00D 119.8
C007 C00E H00E 119.6
C00O C00E C007 120.8(2)
C00O C00E H00E 119.6
O001 C00F C009 123.2(2)
O001 C00F C00S 116.7(2)
C009 C00F C00S 120.0(2)
O001 C00G C008 120.61(19)
C00L C00G O001 117.5(2)
C00L C00G C008 121.9(2)
C005 C00H H00H 119.7
C00T C00H C005 120.6(2)
C00T C00H H00H 119.7
C00D C00I H00I 118.9
C00D C00I C00L 122.1(2)
C00L C00I H00I 118.9
C005 C00J H00J 119.9
C005 C00J C00P 120.2(2)
C00P C00J H00J 119.9
C00C C00K C00U 120.6(2)
C00R C00K C00C 118.0(2)
C00R C00K C00U 121.4(2)
C00G C00L C00I 118.2(2)
C00G C00L H00L 120.9
C00I C00L H00L 120.9
C00B C00M H00M 119.8
C00Q C00M C00B 120.3(2)
C00Q C00M H00M 119.8
C00P C00N H00N 119.9
C00P C00N C00T 120.2(2)
C00T C00N H00N 119.9
C00E C00O H00O 120.2
C00Q C00O C00E 119.7(2)
C00Q C00O H00O 120.2
C00J C00P H00P 119.9
C00N C00P C00J 120.2(2)
C00N C00P H00P 119.9
C00M C00Q C00O 120.2(2)
C00M C00Q H00Q 119.9
C00O C00Q H00Q 119.9
C00K C00R H00R 119.1
C00S C00R C00K 121.8(2)
C00S C00R H00R 119.1
C00F C00S H00S 120.2
C00R C00S C00F 119.6(2)
C00R C00S H00S 120.2
C00H C00T H00T 120.0
C00N C00T C00H 120.0(2)
C00N C00T H00T 120.0
C00K C00U H00A 109.5
C00K C00U H00F 109.5
C00K C00U H00G 109.5
H00A C00U H00F 109.5
H00A C00U H00G 109.5
H00F C00U H00G 109.5

loop_
_geom_bond_atom_site_label_1
_geom_bond_atom_site_label_2
_geom_bond_distance
O001 C00F 1.375(3)
O001 C00G 1.389(3)
N002 C006 1.315(2)
N002 C00A 1.370(2)
C003 C004 1.430(3)
C003 C008 1.419(3)
C003 C00D 1.418(3)
C004 C007 1.489(3)
C004 C00A 1.388(3)
C005 C00A 1.487(3)
C005 C00H 1.385(3)
C005 C00J 1.385(3)
C006 C008 1.410(3)
C006 C009 1.474(3)
C007 C00B 1.389(3)
C007 C00E 1.388(3)
C008 C00G 1.401(3)
C009 C00C 1.392(3)
C009 C00F 1.388(3)
C00B H00B 0.9300
C00B C00M 1.383(3)
C00C H00C 0.9300
C00C C00K 1.391(3)
C00D H00D 0.9300
C00D C00I 1.365(3)
C00E H00E 0.9300
C00E C00O 1.386(3)
C00F C00S 1.393(3)
C00G C00L 1.367(3)
C00H H00H 0.9300
C00H C00T 1.385(3)
C00I H00I 0.9300
C00I C00L 1.401(3)
C00J H00J 0.9300
C00J C00P 1.390(3)
C00K C00R 1.386(4)
C00K C00U 1.506(4)
C00L H00L 0.9300
C00M H00M 0.9300
C00M C00Q 1.368(4)
C00N H00N 0.9300
C00N C00P 1.370(4)
C00N C00T 1.372(4)
C00O H00O 0.9300
C00O C00Q 1.377(4)
C00P H00P 0.9300
C00Q H00Q 0.9300
C00R H00R 0.9300
C00R C00S 1.376(4)
C00S H00S 0.9300
C00T H00T 0.9300
C00U H00A 0.9600
C00U H00F 0.9600
C00U H00G 0.9600
